data_8106217
loop_
_publ_author_name
'Thakar, Amit S.'
'Pansuriya, Pramod B.'
'Friedrich, Holger B.'
'Maguire, Glenn E. M.'

_publ_section_title
;
 Crystal structure of methyl (1-phenylethyl)carbamate, C10H13NO2
;
_journal_issue 4
_journal_name_full 'Zeitschrift f\"ur Kristallographie - New Crystal Structures'
_journal_page_first 561
_journal_page_last 563
_journal_paper_doi 10.1515/ncrs-2017-0320
_journal_volume 233
_journal_year 2018
_chemical_absolute_configuration .
_chemical_formula_moiety 'C10 H13 N O2'
_chemical_formula_sum 'C10 H13 N O2'
_chemical_formula_weight 179.21
_chemical_name_common methyl1-phenylethylcarbamate
_space_group_IT_number 4
_space_group_name_Hall 'P 2yb'
_space_group_name_H-M_alt 'P 1 21 1'
_symmetry_cell_setting monoclinic
_symmetry_space_group_name_H-M 'P 1 21 1'
_atom_sites_solution_hydrogens geom
_atom_sites_solution_primary direct
_atom_sites_solution_secondary difmap
_cell_angle_alpha 90.00
_cell_angle_beta 91.010(2)
_cell_angle_gamma 90.00
_cell_formula_units_Z 8
_cell_length_a 9.9882(7)
_cell_length_b 8.5202(6)
_cell_length_c 23.1403(18)
_cell_measurement_reflns_used 22398
_cell_measurement_temperature 173(2)
_cell_measurement_theta_max 28.72
_cell_measurement_theta_min 1.76
_cell_volume 1969.0(2)
_computing_cell_refinement 'SAINT (Bruker AXS Inc., Madison, WI, USA,2006)'
_computing_data_collection 'SAINT (Bruker AXS Inc., Madison, WI, USA,2006)'
_computing_data_reduction 'SAINT (Bruker AXS Inc., Madison, WI, USA,2006)'
_computing_molecular_graphics 'OLEX2 (Dolomanov. 2009)'
_computing_publication_material 'SHELXL-97 (Sheldrick, 2008)'
_computing_structure_refinement 'SHELXL-97 (Sheldrick, 2008)'
_computing_structure_solution 'SHELXS-97 (Sheldrick, 2008)'
_diffrn_ambient_temperature 173(2)
_diffrn_measured_fraction_theta_full 0.995
_diffrn_measured_fraction_theta_max 0.995
_diffrn_measurement_device_type 'Bruker Kappa Duo Apex II Diffractometer'
_diffrn_measurement_method '0.5\% \f scans and \w scans'
_diffrn_radiation_monochromator graphite
_diffrn_radiation_source 'fine-focus sealed tube'
_diffrn_radiation_type MoK\a
_diffrn_radiation_wavelength 0.71073
_diffrn_reflns_av_R_equivalents 0.0434
_diffrn_reflns_av_sigmaI/netI 0.0348
_diffrn_reflns_limit_h_max 13
_diffrn_reflns_limit_h_min -13
_diffrn_reflns_limit_k_max 11
_diffrn_reflns_limit_k_min -11
_diffrn_reflns_limit_l_max 27
_diffrn_reflns_limit_l_min -30
_diffrn_reflns_number 22398
_diffrn_reflns_theta_full 28.42
_diffrn_reflns_theta_max 28.42
_diffrn_reflns_theta_min 1.76
_diffrn_standards_decay_% 0
_diffrn_standards_interval_count 0
_diffrn_standards_interval_time 0
_diffrn_standards_number 0
_exptl_absorpt_coefficient_mu 0.084
_exptl_absorpt_correction_T_max 1.000
_exptl_absorpt_correction_T_min 0.892
_exptl_absorpt_correction_type multi-scan
_exptl_absorpt_process_details 'SADABS (Bruker AXI, 2006)'
_exptl_crystal_colour colourless
_exptl_crystal_density_diffrn 1.209
_exptl_crystal_density_method 'not measured'
_exptl_crystal_description block
_exptl_crystal_F_000 768
_exptl_crystal_size_max 0.28
_exptl_crystal_size_mid 0.27
_exptl_crystal_size_min 0.09
_refine_diff_density_max 0.186
_refine_diff_density_min -0.182
_refine_diff_density_rms 0.034
_refine_ls_extinction_method none
_refine_ls_goodness_of_fit_ref 1.020
_refine_ls_hydrogen_treatment mixed
_refine_ls_matrix_type full
_refine_ls_number_parameters 493
_refine_ls_number_reflns 5260
_refine_ls_number_restraints 1
_refine_ls_restrained_S_all 1.019
_refine_ls_R_factor_all 0.0518
_refine_ls_R_factor_gt 0.0387
_refine_ls_shift/su_max 0.000
_refine_ls_shift/su_mean 0.000
_refine_ls_structure_factor_coef Fsqd
_refine_ls_weighting_details 'calc w=1/[\s^2^(Fo^2^)+(0.0454P)^2^+0.1332P] where P=(Fo^2^+2Fc^2^)/3'
_refine_ls_weighting_scheme calc
_refine_ls_wR_factor_gt 0.0858
_refine_ls_wR_factor_ref 0.0919
_reflns_number_gt 4403
_reflns_number_total 5260
_reflns_threshold_expression >2sigma(I)
_cod_data_source_file suppl_ncrs-2017-0320_suppl.cif
_cod_data_source_block p
_cod_original_sg_symbol_H-M P21
_cod_database_code 8106217
_publcif_info_exptl_table_max_cols 4
_publcif_info_exptl_table_use_headnotes n

loop_
_symmetry_equiv_pos_as_xyz
'x, y, z'
'-x, y+1/2, -z'

loop_
_atom_site_label
_atom_site_type_symbol
_atom_site_fract_x
_atom_site_fract_y
_atom_site_fract_z
_atom_site_U_iso_or_equiv
_atom_site_adp_type
_atom_site_occupancy
_atom_site_symmetry_multiplicity
_atom_site_calc_flag
_atom_site_refinement_flags
_atom_site_disorder_assembly
_atom_site_disorder_group
O1A O 0.60629(15) 1.10819(19) 0.95547(7) 0.0377(4) Uani 1 1 d . . .
O2A O 0.44376(13) 0.98681(19) 0.90310(7) 0.0383(4) Uani 1 1 d . . .
N1A N 0.66202(17) 0.9735(2) 0.87845(8) 0.0298(4) Uani 1 1 d . . .
H1A H 0.738(2) 0.999(3) 0.8882(10) 0.032(6) Uiso 1 1 d . . .
C1A C 0.5056(3) 1.1659(4) 0.99337(12) 0.0537(7) Uani 1 1 d . . .
H1A1 H 0.4423 1.2318 0.9715 0.081 Uiso 1 1 calc R . .
H1A2 H 0.5480 1.2282 1.0242 0.081 Uiso 1 1 calc R . .
H1A3 H 0.4577 1.0772 1.0103 0.081 Uiso 1 1 calc R . .
C2A C 0.56111(19) 1.0192(2) 0.91123(9) 0.0272(4) Uani 1 1 d . . .
C3A C 0.6450(2) 0.8765(2) 0.82735(9) 0.0279(4) Uani 1 1 d . . .
H3A H 0.5490 0.8830 0.8146 0.033 Uiso 1 1 calc R . .
C4A C 0.7303(2) 0.9453(3) 0.77927(10) 0.0379(5) Uani 1 1 d . . .
H4A1 H 0.7014 1.0530 0.7711 0.057 Uiso 1 1 calc R . .
H4A2 H 0.7195 0.8814 0.7443 0.057 Uiso 1 1 calc R . .
H4A3 H 0.8247 0.9455 0.7916 0.057 Uiso 1 1 calc R . .
C5A C 0.67765(19) 0.7044(2) 0.83888(9) 0.0262(4) Uani 1 1 d . . .
C6A C 0.7199(2) 0.6507(3) 0.89245(9) 0.0311(5) Uani 1 1 d . . .
H6A H 0.7290 0.7224 0.9237 0.037 Uiso 1 1 calc R . .
C7A C 0.7494(2) 0.4925(3) 0.90126(10) 0.0386(5) Uani 1 1 d . . .
H7A H 0.7772 0.4571 0.9385 0.046 Uiso 1 1 calc R . .
C8A C 0.7384(2) 0.3877(3) 0.85652(12) 0.0421(6) Uani 1 1 d . . .
H8A H 0.7605 0.2804 0.8623 0.051 Uiso 1 1 calc R . .
C9A C 0.6949(2) 0.4397(3) 0.80298(11) 0.0416(6) Uani 1 1 d . . .
H9A H 0.6858 0.3673 0.7719 0.050 Uiso 1 1 calc R . .
C10A C 0.6645(2) 0.5960(3) 0.79413(10) 0.0359(5) Uani 1 1 d . . .
H10A H 0.6342 0.6300 0.7570 0.043 Uiso 1 1 calc R . .
O1B O 0.09585(14) 1.08211(18) 0.96694(7) 0.0363(4) Uani 1 1 d . . .
O2B O -0.05797(14) 1.0114(2) 0.89966(7) 0.0442(4) Uani 1 1 d . . .
N1B N 0.15492(18) 0.9229(2) 0.89644(8) 0.0298(4) Uani 1 1 d . . .
H1B H 0.230(3) 0.942(3) 0.9106(12) 0.052(8) Uiso 1 1 d . . .
C1B C -0.0048(3) 1.1743(4) 0.99480(13) 0.0548(7) Uani 1 1 d . . .
H1B1 H -0.0349 1.2584 0.9688 0.082 Uiso 1 1 calc R . .
H1B2 H 0.0329 1.2203 1.0303 0.082 Uiso 1 1 calc R . .
H1B3 H -0.0810 1.1072 1.0043 0.082 Uiso 1 1 calc R . .
C2B C 0.05556(19) 1.0054(2) 0.91884(9) 0.0268(4) Uani 1 1 d . . .
C3B C 0.1386(2) 0.8344(2) 0.84268(9) 0.0289(4) Uani 1 1 d . . .
H3B H 0.0411 0.8351 0.8320 0.035 Uiso 1 1 calc R . .
C4B C 0.2129(2) 0.9146(3) 0.79409(10) 0.0394(5) Uani 1 1 d . . .
H4B1 H 0.1772 1.0206 0.7883 0.059 Uiso 1 1 calc R . .
H4B2 H 0.2011 0.8539 0.7584 0.059 Uiso 1 1 calc R . .
H4B3 H 0.3085 0.9208 0.8042 0.059 Uiso 1 1 calc R . .
C5B C 0.1802(2) 0.6645(2) 0.85115(9) 0.0272(4) Uani 1 1 d . . .
C6B C 0.0860(2) 0.5460(3) 0.84920(9) 0.0331(5) Uani 1 1 d . . .
H6B H -0.0055 0.5715 0.8422 0.040 Uiso 1 1 calc R . .
C7B C 0.1225(3) 0.3905(3) 0.85723(11) 0.0411(6) Uani 1 1 d . . .
H7B H 0.0562 0.3106 0.8560 0.049 Uiso 1 1 calc R . .
C8B C 0.2543(3) 0.3516(3) 0.86688(11) 0.0417(6) Uani 1 1 d . . .
H8B H 0.2797 0.2450 0.8720 0.050 Uiso 1 1 calc R . .
C9B C 0.3495(2) 0.4685(3) 0.86909(11) 0.0430(6) Uani 1 1 d . . .
H9B H 0.4408 0.4422 0.8760 0.052 Uiso 1 1 calc R . .
C10B C 0.3131(2) 0.6243(3) 0.86134(11) 0.0372(5) Uani 1 1 d . . .
H10B H 0.3796 0.7040 0.8630 0.045 Uiso 1 1 calc R . .
O1C O 0.38607(14) 0.03322(18) 0.54082(6) 0.0352(3) Uani 1 1 d . . .
O2C O 0.20286(14) 0.1213(2) 0.58636(7) 0.0400(4) Uani 1 1 d . . .
N1C N 0.40982(18) 0.2200(2) 0.60562(8) 0.0291(4) Uani 1 1 d . . .
H1C H 0.489(2) 0.207(3) 0.6017(10) 0.029(6) Uiso 1 1 d . . .
C1C C 0.3055(3) -0.0822(3) 0.51168(12) 0.0530(7) Uani 1 1 d . . .
H1C1 H 0.2619 -0.1489 0.5403 0.080 Uiso 1 1 calc R . .
H1C2 H 0.3624 -0.1470 0.4871 0.080 Uiso 1 1 calc R . .
H1C3 H 0.2372 -0.0298 0.4877 0.080 Uiso 1 1 calc R . .
C2C C 0.32299(19) 0.1245(2) 0.57879(9) 0.0268(4) Uani 1 1 d . . .
C3C C 0.3727(2) 0.3192(2) 0.65363(10) 0.0311(5) Uani 1 1 d . . .
H3C H 0.2729 0.3291 0.6525 0.037 Uiso 1 1 calc R . .
C4C C 0.4114(3) 0.2426(3) 0.71083(11) 0.0512(7) Uani 1 1 d . . .
H4C1 H 0.3670 0.1403 0.7137 0.077 Uiso 1 1 calc R . .
H4C2 H 0.3833 0.3099 0.7427 0.077 Uiso 1 1 calc R . .
H4C3 H 0.5087 0.2281 0.7129 0.077 Uiso 1 1 calc R . .
C5C C 0.43006(19) 0.4834(2) 0.64871(9) 0.0266(4) Uani 1 1 d . . .
C6C C 0.5627(2) 0.5082(2) 0.63401(9) 0.0309(4) Uani 1 1 d . . .
H6C H 0.6191 0.4212 0.6263 0.037 Uiso 1 1 calc R . .
C7C C 0.6133(2) 0.6598(3) 0.63053(10) 0.0355(5) Uani 1 1 d . . .
H7C H 0.7039 0.6757 0.6202 0.043 Uiso 1 1 calc R . .
C8C C 0.5333(2) 0.7868(3) 0.64198(10) 0.0367(5) Uani 1 1 d . . .
H8C H 0.5682 0.8903 0.6395 0.044 Uiso 1 1 calc R . .
C9C C 0.4016(3) 0.7626(3) 0.65722(12) 0.0424(6) Uani 1 1 d . . .
H9C H 0.3458 0.8498 0.6656 0.051 Uiso 1 1 calc R . .
C10C C 0.3509(2) 0.6118(3) 0.66035(10) 0.0368(5) Uani 1 1 d . . .
H10C H 0.2602 0.5964 0.6707 0.044 Uiso 1 1 calc R . .
O1D O 0.83908(14) 0.03316(18) 0.53816(7) 0.0350(3) Uani 1 1 d . . .
O2D O 0.69544(13) 0.14204(18) 0.60124(7) 0.0350(4) Uani 1 1 d . . .
N1D N 0.91922(17) 0.1796(2) 0.60927(8) 0.0289(4) Uani 1 1 d . . .
H1D H 0.993(2) 0.156(3) 0.5961(9) 0.028(6) Uiso 1 1 d . . .
C1D C 0.7278(2) -0.0397(3) 0.50809(11) 0.0444(6) Uani 1 1 d . . .
H1D1 H 0.6843 -0.1146 0.5339 0.067 Uiso 1 1 calc R . .
H1D2 H 0.7603 -0.0952 0.4740 0.067 Uiso 1 1 calc R . .
H1D3 H 0.6633 0.0410 0.4960 0.067 Uiso 1 1 calc R . .
C2D C 0.80904(19) 0.1205(2) 0.58448(9) 0.0250(4) Uani 1 1 d . . .
C3D C 0.9162(2) 0.2770(2) 0.66051(9) 0.0273(4) Uani 1 1 d . . .
H3D H 0.8220 0.2765 0.6744 0.033 Uiso 1 1 calc R . .
C4D C 1.0034(2) 0.2041(3) 0.70809(10) 0.0399(5) Uani 1 1 d . . .
H4D1 H 0.9678 0.1007 0.7182 0.060 Uiso 1 1 calc R . .
H4D2 H 1.0031 0.2720 0.7423 0.060 Uiso 1 1 calc R . .
H4D3 H 1.0952 0.1928 0.6945 0.060 Uiso 1 1 calc R . .
C5D C 0.95261(18) 0.4468(2) 0.64811(9) 0.0259(4) Uani 1 1 d . . .
C6D C 0.9849(2) 0.4992(2) 0.59351(9) 0.0316(5) Uani 1 1 d . . .
H6D H 0.9876 0.4269 0.5623 0.038 Uiso 1 1 calc R . .
C7D C 1.0136(2) 0.6574(3) 0.58386(11) 0.0406(5) Uani 1 1 d . . .
H7D H 1.0348 0.6920 0.5461 0.049 Uiso 1 1 calc R . .
C8D C 1.0112(2) 0.7638(2) 0.62885(12) 0.0409(6) Uani 1 1 d . . .
H8D H 1.0314 0.8712 0.6223 0.049 Uiso 1 1 calc R . .
C9D C 0.9795(2) 0.7123(3) 0.68291(12) 0.0401(6) Uani 1 1 d . . .
H9D H 0.9772 0.7851 0.7140 0.048 Uiso 1 1 calc R . .
C10D C 0.9508(2) 0.5556(3) 0.69308(10) 0.0341(5) Uani 1 1 d . . .
H10D H 0.9296 0.5221 0.7310 0.041 Uiso 1 1 calc R . .

loop_
_atom_site_aniso_label
_atom_site_aniso_U_11
_atom_site_aniso_U_22
_atom_site_aniso_U_33
_atom_site_aniso_U_23
_atom_site_aniso_U_13
_atom_site_aniso_U_12
O1A 0.0348(8) 0.0424(9) 0.0361(9) -0.0124(7) 0.0030(6) -0.0027(7)
O2A 0.0207(7) 0.0479(9) 0.0463(9) -0.0075(8) 0.0040(6) -0.0024(7)
N1A 0.0179(8) 0.0318(9) 0.0397(10) -0.0101(8) -0.0001(7) -0.0015(7)
C1A 0.0581(16) 0.0604(17) 0.0429(15) -0.0183(13) 0.0103(12) 0.0073(14)
C2A 0.0269(10) 0.0224(9) 0.0322(11) 0.0008(8) 0.0017(8) 0.0000(8)
C3A 0.0215(10) 0.0294(10) 0.0327(11) -0.0037(8) -0.0021(8) 0.0021(8)
C4A 0.0439(13) 0.0343(12) 0.0355(13) 0.0055(9) 0.0011(10) -0.0003(10)
C5A 0.0193(9) 0.0290(10) 0.0303(11) -0.0016(8) 0.0049(8) -0.0015(8)
C6A 0.0261(10) 0.0353(11) 0.0320(11) -0.0025(9) 0.0003(8) -0.0018(9)
C7A 0.0329(11) 0.0405(13) 0.0423(13) 0.0103(11) 0.0024(10) 0.0015(10)
C8A 0.0343(13) 0.0280(11) 0.0643(17) 0.0044(11) 0.0104(11) -0.0043(10)
C9A 0.0431(13) 0.0324(12) 0.0494(15) -0.0120(10) 0.0072(11) -0.0058(10)
C10A 0.0412(13) 0.0358(11) 0.0307(12) -0.0047(9) 0.0010(9) -0.0018(10)
O1B 0.0339(8) 0.0404(8) 0.0346(9) -0.0068(7) -0.0023(6) 0.0098(7)
O2B 0.0211(7) 0.0594(11) 0.0520(10) -0.0134(9) -0.0015(7) 0.0049(7)
N1B 0.0214(9) 0.0323(9) 0.0356(10) -0.0049(7) -0.0038(7) 0.0021(7)
C1B 0.0530(15) 0.0643(18) 0.0469(15) -0.0197(14) -0.0005(12) 0.0233(14)
C2B 0.0234(10) 0.0274(10) 0.0298(11) 0.0028(8) 0.0001(8) -0.0011(8)
C3B 0.0230(10) 0.0324(11) 0.0312(11) -0.0041(9) -0.0043(8) 0.0011(8)
C4B 0.0417(13) 0.0425(12) 0.0339(13) 0.0068(10) -0.0031(10) 0.0006(11)
C5B 0.0265(10) 0.0304(10) 0.0248(10) -0.0029(8) 0.0013(8) -0.0018(8)
C6B 0.0284(11) 0.0393(12) 0.0317(11) -0.0005(9) 0.0032(9) -0.0063(9)
C7B 0.0460(14) 0.0344(12) 0.0429(14) 0.0009(10) -0.0017(11) -0.0139(11)
C8B 0.0507(15) 0.0277(11) 0.0467(15) 0.0006(10) 0.0025(12) 0.0001(11)
C9B 0.0337(12) 0.0334(11) 0.0619(16) 0.0025(11) 0.0009(11) 0.0046(10)
C10B 0.0238(10) 0.0304(11) 0.0573(15) 0.0017(10) 0.0008(10) -0.0045(9)
O1C 0.0320(8) 0.0376(8) 0.0362(8) -0.0099(7) 0.0032(6) -0.0052(7)
O2C 0.0200(7) 0.0470(9) 0.0530(10) -0.0094(8) 0.0015(7) -0.0049(7)
N1C 0.0165(8) 0.0305(9) 0.0403(11) -0.0065(8) 0.0028(7) -0.0022(7)
C1C 0.0554(16) 0.0576(16) 0.0461(16) -0.0215(13) -0.0010(12) -0.0151(14)
C2C 0.0235(10) 0.0276(10) 0.0293(10) 0.0025(8) -0.0012(8) -0.0011(8)
C3C 0.0274(11) 0.0292(10) 0.0369(12) -0.0055(9) 0.0066(9) -0.0039(8)
C4C 0.0751(19) 0.0407(13) 0.0382(14) 0.0041(11) 0.0061(13) -0.0167(13)
C5C 0.0266(10) 0.0270(10) 0.0261(10) -0.0002(8) 0.0006(8) -0.0013(8)
C6C 0.0266(10) 0.0283(10) 0.0379(12) -0.0006(9) 0.0021(9) 0.0015(9)
C7C 0.0284(11) 0.0351(12) 0.0431(13) 0.0034(10) 0.0011(9) -0.0062(9)
C8C 0.0484(14) 0.0248(10) 0.0369(13) 0.0049(9) -0.0012(10) -0.0049(10)
C9C 0.0457(14) 0.0274(11) 0.0542(16) -0.0014(10) 0.0089(12) 0.0091(10)
C10C 0.0303(11) 0.0353(12) 0.0450(14) 0.0003(10) 0.0099(10) 0.0030(10)
O1D 0.0297(8) 0.0374(8) 0.0381(8) -0.0091(7) 0.0020(6) -0.0037(7)
O2D 0.0190(7) 0.0407(9) 0.0455(9) -0.0076(7) 0.0021(6) -0.0010(6)
N1D 0.0180(8) 0.0292(9) 0.0396(10) -0.0075(7) 0.0040(7) -0.0013(7)
C1D 0.0419(13) 0.0449(13) 0.0463(14) -0.0138(11) -0.0016(11) -0.0131(11)
C2D 0.0245(10) 0.0192(8) 0.0312(11) 0.0029(7) 0.0007(8) -0.0014(8)
C3D 0.0219(10) 0.0291(10) 0.0310(11) -0.0020(8) 0.0017(8) -0.0021(8)
C4D 0.0425(14) 0.0381(12) 0.0389(13) 0.0102(10) -0.0012(10) -0.0047(11)
C5D 0.0180(9) 0.0270(10) 0.0326(11) -0.0027(8) 0.0001(8) -0.0011(8)
C6D 0.0323(11) 0.0302(11) 0.0322(11) -0.0038(9) 0.0016(9) 0.0003(9)
C7D 0.0411(13) 0.0356(12) 0.0453(14) 0.0080(11) 0.0039(10) 0.0012(10)
C8D 0.0343(12) 0.0222(10) 0.0663(18) -0.0021(10) 0.0003(11) 0.0022(9)
C9D 0.0326(12) 0.0352(12) 0.0526(16) -0.0171(11) 0.0011(11) 0.0019(10)
C10D 0.0299(11) 0.0393(12) 0.0334(12) -0.0094(9) 0.0045(9) -0.0005(9)

loop_
_atom_type_symbol
_atom_type_description
_atom_type_scat_dispersion_real
_atom_type_scat_dispersion_imag
_atom_type_scat_source
C C 0.0033 0.0000 'International Tables Vol C Tables 4.2.6.8 and 6.1.1.4'
H H 0.0000 0.0000 'International Tables Vol C Tables 4.2.6.8 and 6.1.1.4'
N N 0.0061 0.0000 'International Tables Vol C Tables 4.2.6.8 and 6.1.1.4'
O O 0.0106 0.0000 'International Tables Vol C Tables 4.2.6.8 and 6.1.1.4'

loop_
_geom_angle_atom_site_label_1
_geom_angle_atom_site_label_2
_geom_angle_atom_site_label_3
_geom_angle
_geom_angle_site_symmetry_1
_geom_angle_site_symmetry_3
C2A O1A C1A 115.43(19) . .
C2A N1A C3A 123.56(17) . .
C2A N1A H1A 118.3(16) . .
C3A N1A H1A 118.1(16) . .
O1A C1A H1A1 109.5 . .
O1A C1A H1A2 109.5 . .
H1A1 C1A H1A2 109.5 . .
O1A C1A H1A3 109.5 . .
H1A1 C1A H1A3 109.5 . .
H1A2 C1A H1A3 109.5 . .
O2A C2A N1A 125.69(19) . .
O2A C2A O1A 123.73(18) . .
N1A C2A O1A 110.57(17) . .
N1A C3A C5A 112.60(18) . .
N1A C3A C4A 108.40(17) . .
C5A C3A C4A 112.08(17) . .
N1A C3A H3A 107.9 . .
C5A C3A H3A 107.9 . .
C4A C3A H3A 107.9 . .
C3A C4A H4A1 109.5 . .
C3A C4A H4A2 109.5 . .
H4A1 C4A H4A2 109.5 . .
C3A C4A H4A3 109.5 . .
H4A1 C4A H4A3 109.5 . .
H4A2 C4A H4A3 109.5 . .
C6A C5A C10A 118.1(2) . .
C6A C5A C3A 122.49(19) . .
C10A C5A C3A 119.41(19) . .
C5A C6A C7A 120.8(2) . .
C5A C6A H6A 119.6 . .
C7A C6A H6A 119.6 . .
C8A C7A C6A 120.4(2) . .
C8A C7A H7A 119.8 . .
C6A C7A H7A 119.8 . .
C7A C8A C9A 119.3(2) . .
C7A C8A H8A 120.3 . .
C9A C8A H8A 120.3 . .
C8A C9A C10A 120.5(2) . .
C8A C9A H9A 119.7 . .
C10A C9A H9A 119.7 . .
C9A C10A C5A 120.8(2) . .
C9A C10A H10A 119.6 . .
C5A C10A H10A 119.6 . .
C2B O1B C1B 115.78(18) . .
C2B N1B C3B 122.14(18) . .
C2B N1B H1B 114.8(19) . .
C3B N1B H1B 121.5(19) . .
O1B C1B H1B1 109.5 . .
O1B C1B H1B2 109.5 . .
H1B1 C1B H1B2 109.5 . .
O1B C1B H1B3 109.5 . .
H1B1 C1B H1B3 109.5 . .
H1B2 C1B H1B3 109.5 . .
O2B C2B N1B 125.5(2) . .
O2B C2B O1B 123.13(19) . .
N1B C2B O1B 111.40(17) . .
N1B C3B C5B 110.86(17) . .
N1B C3B C4B 110.43(18) . .
C5B C3B C4B 112.79(18) . .
N1B C3B H3B 107.5 . .
C5B C3B H3B 107.5 . .
C4B C3B H3B 107.5 . .
C3B C4B H4B1 109.5 . .
C3B C4B H4B2 109.5 . .
H4B1 C4B H4B2 109.5 . .
C3B C4B H4B3 109.5 . .
H4B1 C4B H4B3 109.5 . .
H4B2 C4B H4B3 109.5 . .
C6B C5B C10B 118.3(2) . .
C6B C5B C3B 120.54(18) . .
C10B C5B C3B 121.13(18) . .
C5B C6B C7B 121.1(2) . .
C5B C6B H6B 119.4 . .
C7B C6B H6B 119.4 . .
C8B C7B C6B 120.2(2) . .
C8B C7B H7B 119.9 . .
C6B C7B H7B 119.9 . .
C7B C8B C9B 119.4(2) . .
C7B C8B H8B 120.3 . .
C9B C8B H8B 120.3 . .
C8B C9B C10B 120.5(2) . .
C8B C9B H9B 119.7 . .
C10B C9B H9B 119.7 . .
C5B C10B C9B 120.4(2) . .
C5B C10B H10B 119.8 . .
C9B C10B H10B 119.8 . .
C2C O1C C1C 116.18(17) . .
C2C N1C C3C 122.63(18) . .
C2C N1C H1C 119.4(17) . .
C3C N1C H1C 115.8(17) . .
O1C C1C H1C1 109.5 . .
O1C C1C H1C2 109.5 . .
H1C1 C1C H1C2 109.5 . .
O1C C1C H1C3 109.5 . .
H1C1 C1C H1C3 109.5 . .
H1C2 C1C H1C3 109.5 . .
O2C C2C N1C 125.6(2) . .
O2C C2C O1C 123.92(19) . .
N1C C2C O1C 110.49(17) . .
N1C C3C C5C 112.23(17) . .
N1C C3C C4C 110.67(19) . .
C5C C3C C4C 111.78(19) . .
N1C C3C H3C 107.3 . .
C5C C3C H3C 107.3 . .
C4C C3C H3C 107.3 . .
C3C C4C H4C1 109.5 . .
C3C C4C H4C2 109.5 . .
H4C1 C4C H4C2 109.5 . .
C3C C4C H4C3 109.5 . .
H4C1 C4C H4C3 109.5 . .
H4C2 C4C H4C3 109.5 . .
C10C C5C C6C 118.64(19) . .
C10C C5C C3C 119.90(18) . .
C6C C5C C3C 121.44(18) . .
C7C C6C C5C 120.3(2) . .
C7C C6C H6C 119.8 . .
C5C C6C H6C 119.8 . .
C8C C7C C6C 120.5(2) . .
C8C C7C H7C 119.7 . .
C6C C7C H7C 119.7 . .
C7C C8C C9C 119.4(2) . .
C7C C8C H8C 120.3 . .
C9C C8C H8C 120.3 . .
C10C C9C C8C 120.1(2) . .
C10C C9C H9C 119.9 . .
C8C C9C H9C 119.9 . .
C5C C10C C9C 121.0(2) . .
C5C C10C H10C 119.5 . .
C9C C10C H10C 119.5 . .
C2D O1D C1D 116.30(16) . .
C2D N1D C3D 122.75(18) . .
C2D N1D H1D 119.0(16) . .
C3D N1D H1D 118.1(16) . .
O1D C1D H1D1 109.5 . .
O1D C1D H1D2 109.5 . .
H1D1 C1D H1D2 109.5 . .
O1D C1D H1D3 109.5 . .
H1D1 C1D H1D3 109.5 . .
H1D2 C1D H1D3 109.5 . .
O2D C2D N1D 124.98(19) . .
O2D C2D O1D 123.99(18) . .
N1D C2D O1D 111.03(17) . .
N1D C3D C5D 112.48(17) . .
N1D C3D C4D 109.80(18) . .
C5D C3D C4D 112.88(17) . .
N1D C3D H3D 107.1 . .
C5D C3D H3D 107.1 . .
C4D C3D H3D 107.1 . .
C3D C4D H4D1 109.5 . .
C3D C4D H4D2 109.5 . .
H4D1 C4D H4D2 109.5 . .
C3D C4D H4D3 109.5 . .
H4D1 C4D H4D3 109.5 . .
H4D2 C4D H4D3 109.5 . .
C6D C5D C10D 118.26(19) . .
C6D C5D C3D 122.68(18) . .
C10D C5D C3D 119.05(19) . .
C5D C6D C7D 120.6(2) . .
C5D C6D H6D 119.7 . .
C7D C6D H6D 119.7 . .
C8D C7D C6D 120.4(2) . .
C8D C7D H7D 119.8 . .
C6D C7D H7D 119.8 . .
C9D C8D C7D 119.1(2) . .
C9D C8D H8D 120.4 . .
C7D C8D H8D 120.4 . .
C8D C9D C10D 121.0(2) . .
C8D C9D H9D 119.5 . .
C10D C9D H9D 119.5 . .
C9D C10D C5D 120.5(2) . .
C9D C10D H10D 119.7 . .
C5D C10D H10D 119.7 . .

loop_
_geom_bond_atom_site_label_1
_geom_bond_atom_site_label_2
_geom_bond_distance
_geom_bond_site_symmetry_2
O1A C2A 1.345(2) .
O1A C1A 1.433(3) .
O2A C2A 1.216(2) .
N1A C2A 1.330(3) .
N1A C3A 1.450(3) .
N1A H1A 0.81(2) .
C1A H1A1 0.9800 .
C1A H1A2 0.9800 .
C1A H1A3 0.9800 .
C3A C5A 1.524(3) .
C3A C4A 1.530(3) .
C3A H3A 1.0000 .
C4A H4A1 0.9800 .
C4A H4A2 0.9800 .
C4A H4A3 0.9800 .
C5A C6A 1.381(3) .
C5A C10A 1.392(3) .
C6A C7A 1.394(3) .
C6A H6A 0.9500 .
C7A C8A 1.370(4) .
C7A H7A 0.9500 .
C8A C9A 1.378(4) .
C8A H8A 0.9500 .
C9A C10A 1.381(3) .
C9A H9A 0.9500 .
C10A H10A 0.9500 .
O1B C2B 1.346(2) .
O1B C1B 1.438(3) .
O2B C2B 1.211(2) .
N1B C2B 1.329(3) .
N1B C3B 1.462(3) .
N1B H1B 0.83(3) .
C1B H1B1 0.9800 .
C1B H1B2 0.9800 .
C1B H1B3 0.9800 .
C3B C5B 1.518(3) .
C3B C4B 1.520(3) .
C3B H3B 1.0000 .
C4B H4B1 0.9800 .
C4B H4B2 0.9800 .
C4B H4B3 0.9800 .
C5B C6B 1.381(3) .
C5B C10B 1.386(3) .
C6B C7B 1.386(3) .
C6B H6B 0.9500 .
C7B C8B 1.372(4) .
C7B H7B 0.9500 .
C8B C9B 1.377(3) .
C8B H8B 0.9500 .
C9B C10B 1.388(3) .
C9B H9B 0.9500 .
C10B H10B 0.9500 .
O1C C2C 1.339(2) .
O1C C1C 1.432(3) .
O2C C2C 1.216(2) .
N1C C2C 1.334(3) .
N1C C3C 1.449(3) .
N1C H1C 0.80(2) .
C1C H1C1 0.9800 .
C1C H1C2 0.9800 .
C1C H1C3 0.9800 .
C3C C5C 1.517(3) .
C3C C4C 1.520(3) .
C3C H3C 1.0000 .
C4C H4C1 0.9800 .
C4C H4C2 0.9800 .
C4C H4C3 0.9800 .
C5C C10C 1.379(3) .
C5C C6C 1.390(3) .
C6C C7C 1.390(3) .
C6C H6C 0.9500 .
C7C C8C 1.373(3) .
C7C H7C 0.9500 .
C8C C9C 1.384(3) .
C8C H8C 0.9500 .
C9C C10C 1.384(3) .
C9C H9C 0.9500 .
C10C H10C 0.9500 .
O1D C2D 1.343(2) .
O1D C1D 1.441(3) .
O2D C2D 1.219(2) .
N1D C2D 1.331(3) .
N1D C3D 1.448(3) .
N1D H1D 0.83(2) .
C1D H1D1 0.9800 .
C1D H1D2 0.9800 .
C1D H1D3 0.9800 .
C3D C5D 1.520(3) .
C3D C4D 1.523(3) .
C3D H3D 1.0000 .
C4D H4D1 0.9800 .
C4D H4D2 0.9800 .
C4D H4D3 0.9800 .
C5D C6D 1.384(3) .
C5D C10D 1.394(3) .
C6D C7D 1.397(3) .
C6D H6D 0.9500 .
C7D C8D 1.381(3) .
C7D H7D 0.9500 .
C8D C9D 1.368(4) .
C8D H8D 0.9500 .
C9D C10D 1.387(3) .
C9D H9D 0.9500 .
C10D H10D 0.9500 .

loop_
_geom_hbond_atom_site_label_D
_geom_hbond_atom_site_label_H
_geom_hbond_atom_site_label_A
_geom_hbond_site_symmetry_A
_geom_hbond_distance_DH
_geom_hbond_distance_HA
_geom_hbond_distance_DA
_geom_hbond_angle_DHA
N1A H1A O2B 1_655 0.82(2) 2.05(2) 2.849(2) 165(2)
N1B H1B O2A . 0.83(3) 2.18(3) 2.937(2) 152(3)
N1C H1C O2D . 0.81(2) 2.14(2) 2.933(2) 171(2)
N1D H1D O2C 1_655 0.83(2) 2.13(2) 2.934(2) 163(2)
C3A H3A O2A . 1.00 2.48 2.850(2) 101
C3B H3B O2B . 1.00 2.40 2.821(2) 105
C3C H3C O2C . 1.00 2.43 2.837(3) 103
C3D H3D O2D . 1.00 2.39 2.821(2) 105
C6A H6A N1A . 0.95 2.47 2.828(3) 102
C6C H6C O2D . 0.95 2.57 3.479(2) 161
C6D H6D N1D . 0.95 2.47 2.826(2) 102

loop_
_geom_torsion_atom_site_label_1
_geom_torsion_atom_site_label_2
_geom_torsion_atom_site_label_3
_geom_torsion_atom_site_label_4
_geom_torsion
_geom_torsion_site_symmetry_1
_geom_torsion_site_symmetry_2
_geom_torsion_site_symmetry_3
_geom_torsion_site_symmetry_4
C3A N1A C2A O2A 0.0(3) . . . .
C3A N1A C2A O1A -179.88(18) . . . .
C1A O1A C2A O2A -0.6(3) . . . .
C1A O1A C2A N1A 179.2(2) . . . .
C2A N1A C3A C5A -99.8(2) . . . .
C2A N1A C3A C4A 135.6(2) . . . .
N1A C3A C5A C6A -0.6(3) . . . .
C4A C3A C5A C6A 121.9(2) . . . .
N1A C3A C5A C10A 179.21(18) . . . .
C4A C3A C5A C10A -58.3(2) . . . .
C10A C5A C6A C7A 0.4(3) . . . .
C3A C5A C6A C7A -179.7(2) . . . .
C5A C6A C7A C8A 0.8(3) . . . .
C6A C7A C8A C9A -1.5(3) . . . .
C7A C8A C9A C10A 0.9(4) . . . .
C8A C9A C10A C5A 0.3(4) . . . .
C6A C5A C10A C9A -1.0(3) . . . .
C3A C5A C10A C9A 179.2(2) . . . .
C3B N1B C2B O2B 3.4(3) . . . .
C3B N1B C2B O1B -177.33(18) . . . .
C1B O1B C2B O2B -0.4(3) . . . .
C1B O1B C2B N1B -179.6(2) . . . .
C2B N1B C3B C5B -126.4(2) . . . .
C2B N1B C3B C4B 107.9(2) . . . .
N1B C3B C5B C6B 111.1(2) . . . .
C4B C3B C5B C6B -124.5(2) . . . .
N1B C3B C5B C10B -68.5(3) . . . .
C4B C3B C5B C10B 55.9(3) . . . .
C10B C5B C6B C7B 0.0(3) . . . .
C3B C5B C6B C7B -179.6(2) . . . .
C5B C6B C7B C8B -0.5(4) . . . .
C6B C7B C8B C9B 0.7(4) . . . .
C7B C8B C9B C10B -0.3(4) . . . .
C6B C5B C10B C9B 0.3(3) . . . .
C3B C5B C10B C9B 179.9(2) . . . .
C8B C9B C10B C5B -0.1(4) . . . .
C3C N1C C2C O2C 8.6(3) . . . .
C3C N1C C2C O1C -172.71(18) . . . .
C1C O1C C2C O2C -5.2(3) . . . .
C1C O1C C2C N1C 176.1(2) . . . .
C2C N1C C3C C5C -136.6(2) . . . .
C2C N1C C3C C4C 97.7(2) . . . .
N1C C3C C5C C10C 136.2(2) . . . .
C4C C3C C5C C10C -98.8(2) . . . .
N1C C3C C5C C6C -45.5(3) . . . .
C4C C3C C5C C6C 79.6(3) . . . .
C10C C5C C6C C7C -0.8(3) . . . .
C3C C5C C6C C7C -179.2(2) . . . .
C5C C6C C7C C8C 0.5(3) . . . .
C6C C7C C8C C9C 0.2(3) . . . .
C7C C8C C9C C10C -0.6(4) . . . .
C6C C5C C10C C9C 0.4(3) . . . .
C3C C5C C10C C9C 178.8(2) . . . .
C8C C9C C10C C5C 0.3(4) . . . .
C3D N1D C2D O2D 0.7(3) . . . .
C3D N1D C2D O1D -179.27(17) . . . .
C1D O1D C2D O2D -1.0(3) . . . .
C1D O1D C2D N1D 178.94(18) . . . .
C2D N1D C3D C5D -110.3(2) . . . .
C2D N1D C3D C4D 123.1(2) . . . .
N1D C3D C5D C6D -0.2(3) . . . .
C4D C3D C5D C6D 124.8(2) . . . .
N1D C3D C5D C10D 178.40(18) . . . .
C4D C3D C5D C10D -56.7(2) . . . .
C10D C5D C6D C7D -0.6(3) . . . .
C3D C5D C6D C7D 178.0(2) . . . .
C5D C6D C7D C8D 0.6(3) . . . .
C6D C7D C8D C9D -0.5(4) . . . .
C7D C8D C9D C10D 0.4(4) . . . .
C8D C9D C10D C5D -0.5(3) . . . .
C6D C5D C10D C9D 0.5(3) . . . .
C3D C5D C10D C9D -178.1(2) . . . .

loop_
_publcif_info_datablock.id
_publcif_info_datablock.publ_exptl
_publcif_info_datablock.publ_geom
_publcif_info_datablock.structure
{5d79afd4-6918-4cad-9b67-fdcb08d3012c} ? ? ?
{1115c18e-ef08-4ecc-8a0d-a372fbcc8618} y y y

loop_
_publcif_info_exptl_table_extra_item
sin_theta_over_lambda_max

loop_
_publcif_info_tables.block_id
_publcif_info_tables.reference_item
{5d79afd4-6918-4cad-9b67-fdcb08d3012c} '_publcif_info_datablock.publ_exptl'
{1115c18e-ef08-4ecc-8a0d-a372fbcc8618} '_geom_hbond_atom_site_label_D'

loop_
_publcif_info_cif.paper_type
?
;
;
